data_7019296
loop_
_publ_author_name
'Zhou, Wen'
'Chiang, Linus'
'Patrick, Brian O.'
'Storr, Tim'
'Smith, Kevin M.'

_publ_section_title
;
 Cyclopentadienyl chromium diimine and pyridine-imine complexes:
 ligand-based radicals and metal-based redox chemistry.
;
_journal_issue 26
_journal_name_full 'Dalton transactions (Cambridge, England : 2003)'
_journal_page_first 7920
_journal_page_last 7930
_journal_paper_doi 10.1039/c2dt30160a
_journal_volume 41
_journal_year 2012
_chemical_formula_sum 'C40 H52 Cr N2 O'
_chemical_formula_weight 628.84
_chemical_name_systematic
;
?
;
_space_group_IT_number 2
_symmetry_cell_setting triclinic
_symmetry_space_group_name_Hall '-P 1'
_symmetry_space_group_name_H-M 'P -1'
_atom_sites_solution_hydrogens geom
_atom_sites_solution_primary direct
_atom_sites_solution_secondary difmap
_audit_creation_method SHELXL-97
_cell_angle_alpha 111.688(3)
_cell_angle_beta 106.727(3)
_cell_angle_gamma 91.867(3)
_cell_formula_units_Z 2
_cell_length_a 12.1823(7)
_cell_length_b 12.3521(7)
_cell_length_c 13.2389(8)
_cell_measurement_reflns_used 512
_cell_measurement_temperature 173(2)
_cell_measurement_theta_max 27.951
_cell_measurement_theta_min 2.866
_cell_volume 1751.06(19)
_computing_structure_refinement 'SHELXL-97 (Sheldrick, 1997)'
_diffrn_ambient_temperature 173(2)
_diffrn_measured_fraction_theta_full 0.986
_diffrn_measured_fraction_theta_max 0.986
_diffrn_measurement_device_type 'Bruker X8 APEX II'
_diffrn_measurement_method 'area detector'
_diffrn_radiation_monochromator graphite
_diffrn_radiation_source 'fine-focus sealed tube'
_diffrn_radiation_type MoK\a
_diffrn_radiation_wavelength 0.71073
_diffrn_reflns_av_R_equivalents 0.0304
_diffrn_reflns_av_sigmaI/netI 0.0239
_diffrn_reflns_limit_h_max 16
_diffrn_reflns_limit_h_min -16
_diffrn_reflns_limit_k_max 14
_diffrn_reflns_limit_k_min -16
_diffrn_reflns_limit_l_max 17
_diffrn_reflns_limit_l_min -17
_diffrn_reflns_number 45684
_diffrn_reflns_theta_full 28.05
_diffrn_reflns_theta_max 28.05
_diffrn_reflns_theta_min 1.75
_exptl_absorpt_coefficient_mu 0.359
_exptl_absorpt_correction_T_max 0.882
_exptl_absorpt_correction_T_min 0.760
_exptl_absorpt_correction_type multi-scan
_exptl_crystal_colour black
_exptl_crystal_density_diffrn 1.193
_exptl_crystal_density_method 'not measured'
_exptl_crystal_description tablet
_exptl_crystal_F_000 676
_exptl_crystal_size_max 0.600
_exptl_crystal_size_mid 0.450
_exptl_crystal_size_min 0.350
_refine_diff_density_max 0.447
_refine_diff_density_min -0.417
_refine_diff_density_rms 0.049
_refine_ls_extinction_method none
_refine_ls_goodness_of_fit_ref 1.033
_refine_ls_hydrogen_treatment constr
_refine_ls_matrix_type full
_refine_ls_number_parameters 397
_refine_ls_number_reflns 8362
_refine_ls_number_restraints 0
_refine_ls_restrained_S_all 1.033
_refine_ls_R_factor_all 0.0427
_refine_ls_R_factor_gt 0.0355
_refine_ls_shift/su_max 0.005
_refine_ls_shift/su_mean 0.001
_refine_ls_structure_factor_coef Fsqd
_refine_ls_weighting_details 'calc w=1/[\s^2^(Fo^2^)+(0.0490P)^2^+0.9100P] where P=(Fo^2^+2Fc^2^)/3'
_refine_ls_weighting_scheme calc
_refine_ls_wR_factor_gt 0.0937
_refine_ls_wR_factor_ref 0.0989
_reflns_number_gt 7338
_reflns_number_total 8362
_reflns_threshold_expression >2sigma(I)
_cod_data_source_file c2dt30160a.txt
_cod_data_source_block ks131_0m
_cod_depositor_comments
;
The following automatic conversions were performed:

'_symmetry_cell_setting' value 'Triclinic' changed to 'triclinic'
according to /home/saulius/struct/CIF-dictionaries/cif_core.dic
dictionary named 'cif_core.dic' version 2.4.1 from
2010-06-29.

'_exptl_absorpt_correction_type' value 'Multi-scan'
changed to 'multi-scan' according to
/home/saulius/struct/CIF-dictionaries/cif_core.dic dictionary named
'cif_core.dic' version 2.4.1 from 2010-06-29.

Automatic conversion script
Id: cif_fix_values 1891 2012-01-12 08:04:46Z andrius 
;
_cod_original_cell_volume 1751.06(18)
_cod_database_code 7019296

loop_
_symmetry_equiv_pos_as_xyz
'x, y, z'
'-x, -y, -z'

loop_
_atom_site_label
_atom_site_type_symbol
_atom_site_fract_x
_atom_site_fract_y
_atom_site_fract_z
_atom_site_U_iso_or_equiv
_atom_site_adp_type
_atom_site_occupancy
_atom_site_symmetry_multiplicity
_atom_site_calc_flag
_atom_site_refinement_flags
C1 C 0.61468(14) 0.13901(17) 0.97270(14) 0.0325(4) Uani 1 1 d .
H1A H 0.6516 0.1455 0.9180 0.049 Uiso 1 1 calc R
H1B H 0.5817 0.0565 0.9485 0.049 Uiso 1 1 calc R
H1C H 0.6727 0.1663 1.0493 0.049 Uiso 1 1 calc R
C2 C 0.56697(15) 0.34248(15) 1.00481(15) 0.0313(3) Uani 1 1 d .
H2A H 0.6062 0.3437 0.9501 0.047 Uiso 1 1 calc R
H2B H 0.6225 0.3764 1.0829 0.047 Uiso 1 1 calc R
H2C H 0.5034 0.3889 0.9997 0.047 Uiso 1 1 calc R
C3 C 0.51810(12) 0.21500(13) 0.97625(12) 0.0221(3) Uani 1 1 d .
H3 H 0.4594 0.1839 0.8976 0.027 Uiso 1 1 calc R
C4 C 0.45649(12) 0.20978(12) 1.05916(11) 0.0188(3) Uani 1 1 d .
C5 C 0.51438(14) 0.19037(13) 1.15682(12) 0.0254(3) Uani 1 1 d .
H5 H 0.5927 0.1773 1.1698 0.030 Uiso 1 1 calc R
C6 C 0.46014(15) 0.18980(14) 1.23523(13) 0.0281(3) Uani 1 1 d .
H6 H 0.5010 0.1758 1.3009 0.034 Uiso 1 1 calc R
C7 C 0.34658(15) 0.20963(13) 1.21800(12) 0.0256(3) Uani 1 1 d .
H7 H 0.3100 0.2088 1.2722 0.031 Uiso 1 1 calc R
C8 C 0.28430(13) 0.23097(12) 1.12215(12) 0.0202(3) Uani 1 1 d .
C9 C 0.16064(13) 0.25521(14) 1.10843(13) 0.0257(3) Uani 1 1 d .
H9 H 0.1259 0.2539 1.0297 0.031 Uiso 1 1 calc R
C10 C 0.08555(17) 0.16096(18) 1.11970(16) 0.0411(4) Uani 1 1 d .
H10A H 0.0067 0.1799 1.1104 0.062 Uiso 1 1 calc R
H10B H 0.1190 0.1591 1.1957 0.062 Uiso 1 1 calc R
H10C H 0.0830 0.0837 1.0602 0.062 Uiso 1 1 calc R
C11 C 0.15822(15) 0.37796(16) 1.19555(15) 0.0333(4) Uani 1 1 d .
H11A H 0.0776 0.3915 1.1850 0.050 Uiso 1 1 calc R
H11B H 0.2011 0.4382 1.1836 0.050 Uiso 1 1 calc R
H11C H 0.1944 0.3825 1.2737 0.050 Uiso 1 1 calc R
C12 C 0.34077(12) 0.22997(11) 1.04261(11) 0.0172(3) Uani 1 1 d .
C13 C 0.26014(12) 0.36245(12) 0.96088(12) 0.0183(3) Uani 1 1 d .
H13 H 0.3033 0.4274 1.0293 0.022 Uiso 1 1 calc R
C14 C 0.17458(12) 0.37721(12) 0.87393(12) 0.0198(3) Uani 1 1 d .
H14 H 0.1561 0.4530 0.8797 0.024 Uiso 1 1 calc R
C15 C 0.01426(12) 0.28903(12) 0.70271(12) 0.0195(3) Uani 1 1 d .
C16 C -0.09253(13) 0.26610(13) 0.71791(13) 0.0237(3) Uani 1 1 d .
C17 C -0.09874(13) 0.24067(14) 0.82014(13) 0.0261(3) Uani 1 1 d .
H17 H -0.0212 0.2230 0.8563 0.031 Uiso 1 1 calc R
C18 C -0.18969(15) 0.13508(18) 0.78873(16) 0.0385(4) Uani 1 1 d .
H18A H -0.1888 0.1238 0.8584 0.058 Uiso 1 1 calc R
H18B H -0.1719 0.0640 0.7352 0.058 Uiso 1 1 calc R
H18C H -0.2667 0.1498 0.7524 0.058 Uiso 1 1 calc R
C19 C -0.12218(18) 0.35016(18) 0.90979(16) 0.0422(4) Uani 1 1 d .
H19A H -0.1258 0.3329 0.9754 0.063 Uiso 1 1 calc R
H19B H -0.1962 0.3717 0.8754 0.063 Uiso 1 1 calc R
H19C H -0.0595 0.4158 0.9358 0.063 Uiso 1 1 calc R
C20 C -0.19378(14) 0.27516(15) 0.64068(14) 0.0305(3) Uani 1 1 d .
H20 H -0.2667 0.2589 0.6491 0.037 Uiso 1 1 calc R
C21 C -0.18972(14) 0.30727(16) 0.55243(14) 0.0339(4) Uani 1 1 d .
H21 H -0.2595 0.3124 0.5002 0.041 Uiso 1 1 calc R
C22 C -0.08409(15) 0.33201(15) 0.53984(14) 0.0302(3) Uani 1 1 d .
H22 H -0.0823 0.3548 0.4791 0.036 Uiso 1 1 calc R
C23 C 0.01997(13) 0.32428(13) 0.61435(13) 0.0233(3) Uani 1 1 d .
C24 C 0.13522(14) 0.36071(14) 0.60399(14) 0.0278(3) Uani 1 1 d .
H24 H 0.1950 0.3216 0.6413 0.033 Uiso 1 1 calc R
C25 C 0.17203(17) 0.49493(16) 0.66870(17) 0.0385(4) Uani 1 1 d .
H25A H 0.2464 0.5180 0.6619 0.058 Uiso 1 1 calc R
H25B H 0.1802 0.5171 0.7499 0.058 Uiso 1 1 calc R
H25C H 0.1129 0.5352 0.6355 0.058 Uiso 1 1 calc R
C26 C 0.13273(17) 0.32492(18) 0.47958(16) 0.0376(4) Uani 1 1 d .
H26A H 0.2092 0.3508 0.4786 0.056 Uiso 1 1 calc R
H26B H 0.0743 0.3621 0.4412 0.056 Uiso 1 1 calc R
H26C H 0.1131 0.2390 0.4393 0.056 Uiso 1 1 calc R
C27 C 0.36634(13) 0.15357(12) 0.63958(11) 0.0196(3) Uani 1 1 d .
C28 C 0.46403(16) 0.08064(16) 0.66235(16) 0.0340(4) Uani 1 1 d .
H28A H 0.5233 0.1268 0.7364 0.051 Uiso 1 1 calc R
H28B H 0.4992 0.0610 0.6011 0.051 Uiso 1 1 calc R
H28C H 0.4316 0.0078 0.6639 0.051 Uiso 1 1 calc R
C29 C 0.27427(16) 0.08063(14) 0.52396(13) 0.0314(4) Uani 1 1 d .
H29A H 0.2390 0.0102 0.5274 0.047 Uiso 1 1 calc R
H29B H 0.3106 0.0569 0.4635 0.047 Uiso 1 1 calc R
H29C H 0.2143 0.1281 0.5068 0.047 Uiso 1 1 calc R
C30 C 0.42268(12) 0.26459(12) 0.63584(12) 0.0192(3) Uani 1 1 d .
C31 C 0.43970(13) 0.37435(13) 0.72538(12) 0.0233(3) Uani 1 1 d .
H31 H 0.4137 0.3812 0.7883 0.028 Uiso 1 1 calc R
C32 C 0.49441(14) 0.47426(14) 0.72387(13) 0.0284(3) Uani 1 1 d .
H32 H 0.5055 0.5484 0.7858 0.034 Uiso 1 1 calc R
C33 C 0.53280(14) 0.46662(14) 0.63316(14) 0.0277(3) Uani 1 1 d .
H33 H 0.5701 0.5349 0.6324 0.033 Uiso 1 1 calc R
C34 C 0.51614(13) 0.35799(14) 0.54332(13) 0.0258(3) Uani 1 1 d .
H34 H 0.5413 0.3518 0.4801 0.031 Uiso 1 1 calc R
C35 C 0.46286(13) 0.25830(13) 0.54538(12) 0.0226(3) Uani 1 1 d .
H35 H 0.4535 0.1841 0.4840 0.027 Uiso 1 1 calc R
C36 C 0.03930(13) 0.00833(13) 0.69598(14) 0.0259(3) Uani 1 1 d .
H36 H -0.0344 0.0273 0.6649 0.031 Uiso 1 1 calc R
C37 C 0.11608(14) -0.03693(13) 0.63574(13) 0.0269(3) Uani 1 1 d .
H37 H 0.1040 -0.0535 0.5570 0.032 Uiso 1 1 calc R
C38 C 0.21470(15) -0.05362(13) 0.71267(15) 0.0301(3) Uani 1 1 d .
H38 H 0.2807 -0.0835 0.6948 0.036 Uiso 1 1 calc R
C39 C 0.19838(15) -0.01840(13) 0.81998(15) 0.0315(4) Uani 1 1 d .
H39 H 0.2513 -0.0206 0.8875 0.038 Uiso 1 1 calc R
C40 C 0.08974(15) 0.02102(13) 0.81066(14) 0.0282(3) Uani 1 1 d .
H40 H 0.0568 0.0506 0.8706 0.034 Uiso 1 1 calc R
N001 N 0.11926(10) 0.27938(10) 0.78132(10) 0.0170(2) Uani 1 1 d .
N002 N 0.27865(9) 0.25143(10) 0.94322(9) 0.0154(2) Uani 1 1 d .
O001 O 0.32076(8) 0.18816(9) 0.73092(8) 0.0195(2) Uani 1 1 d .
Cr01 Cr 0.202230(18) 0.142846(18) 0.779419(17) 0.01472(7) Uani 1 1 d .

loop_
_atom_site_aniso_label
_atom_site_aniso_U_11
_atom_site_aniso_U_22
_atom_site_aniso_U_33
_atom_site_aniso_U_23
_atom_site_aniso_U_13
_atom_site_aniso_U_12
C1 0.0247(8) 0.0449(10) 0.0282(8) 0.0137(7) 0.0088(7) 0.0131(7)
C2 0.0306(8) 0.0365(9) 0.0307(8) 0.0167(7) 0.0114(7) 0.0012(7)
C3 0.0187(7) 0.0300(7) 0.0155(6) 0.0084(6) 0.0031(5) 0.0047(6)
C4 0.0223(7) 0.0162(6) 0.0139(6) 0.0042(5) 0.0029(5) 0.0018(5)
C5 0.0307(8) 0.0248(7) 0.0167(7) 0.0070(6) 0.0030(6) 0.0086(6)
C6 0.0439(9) 0.0249(7) 0.0151(7) 0.0100(6) 0.0055(6) 0.0109(7)
C7 0.0400(9) 0.0214(7) 0.0160(7) 0.0081(6) 0.0096(6) 0.0014(6)
C8 0.0257(7) 0.0163(6) 0.0165(6) 0.0049(5) 0.0065(5) -0.0023(5)
C9 0.0245(7) 0.0335(8) 0.0188(7) 0.0097(6) 0.0084(6) -0.0036(6)
C10 0.0372(10) 0.0531(11) 0.0326(9) 0.0179(8) 0.0118(8) -0.0152(8)
C11 0.0289(8) 0.0419(10) 0.0290(8) 0.0104(7) 0.0137(7) 0.0077(7)
C12 0.0219(7) 0.0138(6) 0.0130(6) 0.0044(5) 0.0028(5) -0.0016(5)
C13 0.0207(6) 0.0152(6) 0.0159(6) 0.0043(5) 0.0043(5) -0.0010(5)
C14 0.0222(7) 0.0169(6) 0.0203(7) 0.0075(5) 0.0064(5) 0.0036(5)
C15 0.0189(6) 0.0177(6) 0.0175(6) 0.0043(5) 0.0026(5) 0.0049(5)
C16 0.0204(7) 0.0240(7) 0.0202(7) 0.0029(6) 0.0048(6) 0.0054(6)
C17 0.0189(7) 0.0329(8) 0.0218(7) 0.0054(6) 0.0071(6) 0.0032(6)
C18 0.0273(8) 0.0498(11) 0.0331(9) 0.0089(8) 0.0133(7) -0.0054(8)
C19 0.0516(11) 0.0413(10) 0.0309(9) 0.0048(8) 0.0212(8) 0.0115(9)
C20 0.0197(7) 0.0353(9) 0.0273(8) 0.0046(7) 0.0044(6) 0.0087(6)
C21 0.0255(8) 0.0395(9) 0.0275(8) 0.0098(7) -0.0014(6) 0.0146(7)
C22 0.0329(9) 0.0318(8) 0.0243(8) 0.0131(7) 0.0032(7) 0.0124(7)
C23 0.0252(7) 0.0221(7) 0.0217(7) 0.0097(6) 0.0046(6) 0.0075(6)
C24 0.0280(8) 0.0329(8) 0.0286(8) 0.0208(7) 0.0064(6) 0.0070(6)
C25 0.0413(10) 0.0361(9) 0.0399(10) 0.0235(8) 0.0048(8) 0.0008(8)
C26 0.0409(10) 0.0500(11) 0.0349(9) 0.0290(8) 0.0142(8) 0.0129(8)
C27 0.0254(7) 0.0197(6) 0.0138(6) 0.0055(5) 0.0079(5) 0.0046(5)
C28 0.0427(10) 0.0393(9) 0.0392(9) 0.0247(8) 0.0271(8) 0.0232(8)
C29 0.0434(10) 0.0258(8) 0.0172(7) 0.0034(6) 0.0068(7) -0.0086(7)
C30 0.0166(6) 0.0226(7) 0.0153(6) 0.0064(5) 0.0024(5) 0.0024(5)
C31 0.0258(7) 0.0250(7) 0.0154(6) 0.0041(6) 0.0066(6) -0.0002(6)
C32 0.0327(8) 0.0238(7) 0.0217(7) 0.0028(6) 0.0076(6) -0.0033(6)
C33 0.0263(8) 0.0285(8) 0.0263(8) 0.0113(6) 0.0056(6) -0.0034(6)
C34 0.0243(7) 0.0343(8) 0.0218(7) 0.0130(6) 0.0096(6) 0.0035(6)
C35 0.0251(7) 0.0248(7) 0.0168(6) 0.0062(6) 0.0077(6) 0.0049(6)
C36 0.0212(7) 0.0206(7) 0.0291(8) 0.0074(6) 0.0024(6) -0.0055(6)
C37 0.0329(8) 0.0174(7) 0.0216(7) 0.0017(6) 0.0048(6) -0.0059(6)
C38 0.0304(8) 0.0137(6) 0.0401(9) 0.0061(6) 0.0087(7) 0.0021(6)
C39 0.0386(9) 0.0169(7) 0.0317(8) 0.0136(6) -0.0032(7) -0.0053(6)
C40 0.0361(9) 0.0191(7) 0.0268(8) 0.0070(6) 0.0107(7) -0.0078(6)
N001 0.0161(5) 0.0178(5) 0.0163(5) 0.0068(4) 0.0042(4) 0.0030(4)
N002 0.0155(5) 0.0166(5) 0.0137(5) 0.0064(4) 0.0041(4) -0.0002(4)
O001 0.0197(5) 0.0211(5) 0.0153(5) 0.0040(4) 0.0068(4) 0.0007(4)
Cr01 0.01558(11) 0.01313(11) 0.01319(11) 0.00470(8) 0.00223(8) 0.00049(8)

loop_
_atom_type_symbol
_atom_type_description
_atom_type_scat_dispersion_real
_atom_type_scat_dispersion_imag
_atom_type_scat_source
C C 0.0033 0.0016 'International Tables Vol C Tables 4.2.6.8 and 6.1.1.4'
H H 0.0000 0.0000 'International Tables Vol C Tables 4.2.6.8 and 6.1.1.4'
N N 0.0061 0.0033 'International Tables Vol C Tables 4.2.6.8 and 6.1.1.4'
O O 0.0106 0.0060 'International Tables Vol C Tables 4.2.6.8 and 6.1.1.4'
Cr Cr 0.3209 0.6236 'International Tables Vol C Tables 4.2.6.8 and 6.1.1.4'

loop_
_geom_angle_atom_site_label_1
_geom_angle_atom_site_label_2
_geom_angle_atom_site_label_3
_geom_angle
C3 C1 H1A 109.5
C3 C1 H1B 109.5
H1A C1 H1B 109.5
C3 C1 H1C 109.5
H1A C1 H1C 109.5
H1B C1 H1C 109.5
C3 C2 H2A 109.5
C3 C2 H2B 109.5
H2A C2 H2B 109.5
C3 C2 H2C 109.5
H2A C2 H2C 109.5
H2B C2 H2C 109.5
C4 C3 C1 112.77(12)
C4 C3 C2 110.94(12)
C1 C3 C2 109.94(13)
C4 C3 H3 107.7
C1 C3 H3 107.7
C2 C3 H3 107.7
C5 C4 C12 118.07(13)
C5 C4 C3 120.94(13)
C12 C4 C3 120.92(12)
C6 C5 C4 121.36(14)
C6 C5 H5 119.3
C4 C5 H5 119.3
C7 C6 C5 120.02(13)
C7 C6 H6 120.0
C5 C6 H6 120.0
C6 C7 C8 121.25(14)
C6 C7 H7 119.4
C8 C7 H7 119.4
C7 C8 C12 117.85(14)
C7 C8 C9 119.32(13)
C12 C8 C9 122.83(12)
C8 C9 C10 112.11(14)
C8 C9 C11 111.01(13)
C10 C9 C11 109.96(14)
C8 C9 H9 107.9
C10 C9 H9 107.9
C11 C9 H9 107.9
C9 C10 H10A 109.5
C9 C10 H10B 109.5
H10A C10 H10B 109.5
C9 C10 H10C 109.5
H10A C10 H10C 109.5
H10B C10 H10C 109.5
C9 C11 H11A 109.5
C9 C11 H11B 109.5
H11A C11 H11B 109.5
C9 C11 H11C 109.5
H11A C11 H11C 109.5
H11B C11 H11C 109.5
C4 C12 C8 121.44(12)
C4 C12 N002 119.58(12)
C8 C12 N002 118.98(12)
N002 C13 C14 116.40(12)
N002 C13 H13 121.8
C14 C13 H13 121.8
N001 C14 C13 116.69(12)
N001 C14 H14 121.7
C13 C14 H14 121.7
C16 C15 C23 121.19(13)
C16 C15 N001 118.97(13)
C23 C15 N001 119.81(13)
C20 C16 C15 118.38(15)
C20 C16 C17 119.83(14)
C15 C16 C17 121.64(13)
C16 C17 C18 113.93(13)
C16 C17 C19 110.13(14)
C18 C17 C19 109.41(14)
C16 C17 H17 107.7
C18 C17 H17 107.7
C19 C17 H17 107.7
C17 C18 H18A 109.5
C17 C18 H18B 109.5
H18A C18 H18B 109.5
C17 C18 H18C 109.5
H18A C18 H18C 109.5
H18B C18 H18C 109.5
C17 C19 H19A 109.5
C17 C19 H19B 109.5
H19A C19 H19B 109.5
C17 C19 H19C 109.5
H19A C19 H19C 109.5
H19B C19 H19C 109.5
C21 C20 C16 121.04(15)
C21 C20 H20 119.5
C16 C20 H20 119.5
C20 C21 C22 120.04(14)
C20 C21 H21 120.0
C22 C21 H21 120.0
C21 C22 C23 121.47(15)
C21 C22 H22 119.3
C23 C22 H22 119.3
C22 C23 C15 117.84(14)
C22 C23 C24 120.32(14)
C15 C23 C24 121.72(13)
C23 C24 C26 113.34(14)
C23 C24 C25 109.73(14)
C26 C24 C25 109.37(14)
C23 C24 H24 108.1
C26 C24 H24 108.1
C25 C24 H24 108.1
C24 C25 H25A 109.5
C24 C25 H25B 109.5
H25A C25 H25B 109.5
C24 C25 H25C 109.5
H25A C25 H25C 109.5
H25B C25 H25C 109.5
C24 C26 H26A 109.5
C24 C26 H26B 109.5
H26A C26 H26B 109.5
C24 C26 H26C 109.5
H26A C26 H26C 109.5
H26B C26 H26C 109.5
O001 C27 C29 112.54(12)
O001 C27 C30 108.68(11)
C29 C27 C30 110.25(11)
O001 C27 C28 109.53(11)
C29 C27 C28 109.04(13)
C30 C27 C28 106.61(12)
C27 C28 H28A 109.5
C27 C28 H28B 109.5
H28A C28 H28B 109.5
C27 C28 H28C 109.5
H28A C28 H28C 109.5
H28B C28 H28C 109.5
C27 C29 H29A 109.5
C27 C29 H29B 109.5
H29A C29 H29B 109.5
C27 C29 H29C 109.5
H29A C29 H29C 109.5
H29B C29 H29C 109.5
C31 C30 C35 117.77(13)
C31 C30 C27 120.81(12)
C35 C30 C27 121.37(12)
C30 C31 C32 120.80(14)
C30 C31 H31 119.6
C32 C31 H31 119.6
C33 C32 C31 120.67(14)
C33 C32 H32 119.7
C31 C32 H32 119.7
C32 C33 C34 119.13(14)
C32 C33 H33 120.4
C34 C33 H33 120.4
C33 C34 C35 120.23(14)
C33 C34 H34 119.9
C35 C34 H34 119.9
C34 C35 C30 121.39(14)
C34 C35 H35 119.3
C30 C35 H35 119.3
C37 C36 C40 108.47(14)
C37 C36 Cr01 73.27(9)
C40 C36 Cr01 70.63(8)
C37 C36 H36 125.8
C40 C36 H36 125.8
Cr01 C36 H36 122.0
C36 C37 C38 107.89(14)
C36 C37 Cr01 70.85(8)
C38 C37 Cr01 71.86(8)
C36 C37 H37 126.1
C38 C37 H37 126.1
Cr01 C37 H37 122.9
C39 C38 C37 108.05(15)
C39 C38 Cr01 70.70(9)
C37 C38 Cr01 72.17(8)
C39 C38 H38 126.0
C37 C38 H38 126.0
Cr01 C38 H38 122.8
C38 C39 C40 108.27(14)
C38 C39 Cr01 73.33(9)
C40 C39 Cr01 70.82(8)
C38 C39 H39 125.9
C40 C39 H39 125.9
Cr01 C39 H39 121.7
C36 C40 C39 107.32(15)
C36 C40 Cr01 72.72(9)
C39 C40 Cr01 72.39(9)
C36 C40 H40 126.3
C39 C40 H40 126.3
Cr01 C40 H40 120.4
C14 N001 C15 117.26(11)
C14 N001 Cr01 111.26(9)
C15 N001 Cr01 131.48(9)
C13 N002 C12 116.84(11)
C13 N002 Cr01 111.22(9)
C12 N002 Cr01 131.79(9)
C27 O001 Cr01 142.54(9)
O001 Cr01 N001 96.04(5)
O001 Cr01 N002 93.61(4)
N001 Cr01 N002 80.88(5)
O001 Cr01 C40 156.65(5)
N001 Cr01 C40 106.10(6)
N002 Cr01 C40 97.07(5)
O001 Cr01 C39 122.01(6)
N001 Cr01 C39 141.88(6)
N002 Cr01 C39 93.49(5)
C40 Cr01 C39 36.79(6)
O001 Cr01 C36 135.73(5)
N001 Cr01 C36 94.76(5)
N002 Cr01 C36 130.51(5)
C40 Cr01 C36 36.65(6)
C39 Cr01 C36 60.64(6)
O001 Cr01 C38 96.11(5)
N001 Cr01 C38 152.84(6)
N002 Cr01 C38 122.40(6)
C40 Cr01 C38 60.69(6)
C39 Cr01 C38 35.97(6)
C36 Cr01 C38 60.07(6)
O001 Cr01 C37 102.73(5)
N001 Cr01 C37 117.30(5)
N002 Cr01 C37 153.51(5)
C40 Cr01 C37 60.63(6)
C39 Cr01 C37 60.18(6)
C36 Cr01 C37 35.87(6)
C38 Cr01 C37 35.97(6)

loop_
_geom_bond_atom_site_label_1
_geom_bond_atom_site_label_2
_geom_bond_distance
C1 C3 1.529(2)
C1 H1A 0.9800
C1 H1B 0.9800
C1 H1C 0.9800
C2 C3 1.532(2)
C2 H2A 0.9800
C2 H2B 0.9800
C2 H2C 0.9800
C3 C4 1.5152(19)
C3 H3 1.0000
C4 C5 1.3935(19)
C4 C12 1.4082(19)
C5 C6 1.384(2)
C5 H5 0.9500
C6 C7 1.381(2)
C6 H6 0.9500
C7 C8 1.400(2)
C7 H7 0.9500
C8 C12 1.4108(19)
C8 C9 1.518(2)
C9 C10 1.534(2)
C9 C11 1.536(2)
C9 H9 1.0000
C10 H10A 0.9800
C10 H10B 0.9800
C10 H10C 0.9800
C11 H11A 0.9800
C11 H11B 0.9800
C11 H11C 0.9800
C12 N002 1.4395(17)
C13 N002 1.3414(17)
C13 C14 1.3863(19)
C13 H13 0.9500
C14 N001 1.3394(18)
C14 H14 0.9500
C15 C16 1.408(2)
C15 C23 1.409(2)
C15 N001 1.4383(17)
C16 C20 1.395(2)
C16 C17 1.519(2)
C17 C18 1.530(2)
C17 C19 1.534(2)
C17 H17 1.0000
C18 H18A 0.9800
C18 H18B 0.9800
C18 H18C 0.9800
C19 H19A 0.9800
C19 H19B 0.9800
C19 H19C 0.9800
C20 C21 1.378(3)
C20 H20 0.9500
C21 C22 1.383(3)
C21 H21 0.9500
C22 C23 1.395(2)
C22 H22 0.9500
C23 C24 1.519(2)
C24 C26 1.530(2)
C24 C25 1.538(2)
C24 H24 1.0000
C25 H25A 0.9800
C25 H25B 0.9800
C25 H25C 0.9800
C26 H26A 0.9800
C26 H26B 0.9800
C26 H26C 0.9800
C27 O001 1.4047(16)
C27 C29 1.530(2)
C27 C30 1.537(2)
C27 C28 1.544(2)
C28 H28A 0.9800
C28 H28B 0.9800
C28 H28C 0.9800
C29 H29A 0.9800
C29 H29B 0.9800
C29 H29C 0.9800
C30 C31 1.392(2)
C30 C35 1.3968(19)
C31 C32 1.393(2)
C31 H31 0.9500
C32 C33 1.383(2)
C32 H32 0.9500
C33 C34 1.386(2)
C33 H33 0.9500
C34 C35 1.386(2)
C34 H34 0.9500
C35 H35 0.9500
C36 C37 1.399(2)
C36 C40 1.410(2)
C36 Cr01 2.2554(14)
C36 H36 0.9500
C37 C38 1.411(2)
C37 Cr01 2.2864(14)
C37 H37 0.9500
C38 C39 1.400(3)
C38 Cr01 2.2824(15)
C38 H38 0.9500
C39 C40 1.413(2)
C39 Cr01 2.2487(15)
C39 H39 0.9500
C40 Cr01 2.2283(15)
C40 H40 0.9500
N001 Cr01 1.9903(11)
N002 Cr01 1.9937(11)
O001 Cr01 1.8861(10)

loop_
_geom_torsion_atom_site_label_1
_geom_torsion_atom_site_label_2
_geom_torsion_atom_site_label_3
_geom_torsion_atom_site_label_4
_geom_torsion
C1 C3 C4 C5 29.63(19)
C2 C3 C4 C5 -94.20(16)
C1 C3 C4 C12 -153.41(13)
C2 C3 C4 C12 82.76(16)
C12 C4 C5 C6 0.5(2)
C3 C4 C5 C6 177.58(14)
C4 C5 C6 C7 -0.5(2)
C5 C6 C7 C8 -0.2(2)
C6 C7 C8 C12 0.9(2)
C6 C7 C8 C9 -178.53(14)
C7 C8 C9 C10 -51.46(18)
C12 C8 C9 C10 129.18(15)
C7 C8 C9 C11 71.97(17)
C12 C8 C9 C11 -107.40(16)
C5 C4 C12 C8 0.1(2)
C3 C4 C12 C8 -176.91(13)
C5 C4 C12 N002 179.43(12)
C3 C4 C12 N002 2.38(19)
C7 C8 C12 C4 -0.8(2)
C9 C8 C12 C4 178.55(13)
C7 C8 C12 N002 179.89(12)
C9 C8 C12 N002 -0.7(2)
N002 C13 C14 N001 -0.03(19)
C23 C15 C16 C20 2.2(2)
N001 C15 C16 C20 -179.66(13)
C23 C15 C16 C17 -173.45(14)
N001 C15 C16 C17 4.7(2)
C20 C16 C17 C18 50.4(2)
C15 C16 C17 C18 -134.04(15)
C20 C16 C17 C19 -72.95(19)
C15 C16 C17 C19 102.61(17)
C15 C16 C20 C21 -0.8(2)
C17 C16 C20 C21 174.85(15)
C16 C20 C21 C22 -0.5(3)
C20 C21 C22 C23 0.6(3)
C21 C22 C23 C15 0.7(2)
C21 C22 C23 C24 -175.44(15)
C16 C15 C23 C22 -2.1(2)
N001 C15 C23 C22 179.76(13)
C16 C15 C23 C24 173.99(13)
N001 C15 C23 C24 -4.2(2)
C22 C23 C24 C26 -38.9(2)
C15 C23 C24 C26 145.14(15)
C22 C23 C24 C25 83.69(18)
C15 C23 C24 C25 -92.28(16)
O001 C27 C30 C31 10.56(18)
C29 C27 C30 C31 134.36(14)
C28 C27 C30 C31 -107.42(15)
O001 C27 C30 C35 -172.16(12)
C29 C27 C30 C35 -48.37(18)
C28 C27 C30 C35 69.86(16)
C35 C30 C31 C32 0.4(2)
C27 C30 C31 C32 177.75(14)
C30 C31 C32 C33 0.1(2)
C31 C32 C33 C34 0.0(2)
C32 C33 C34 C35 -0.7(2)
C33 C34 C35 C30 1.3(2)
C31 C30 C35 C34 -1.1(2)
C27 C30 C35 C34 -178.46(13)
C40 C36 C37 C38 0.47(17)
Cr01 C36 C37 C38 62.72(10)
C40 C36 C37 Cr01 -62.25(10)
C36 C37 C38 C39 -0.10(17)
Cr01 C37 C38 C39 61.97(10)
C36 C37 C38 Cr01 -62.07(10)
C37 C38 C39 C40 -0.31(17)
Cr01 C38 C39 C40 62.61(10)
C37 C38 C39 Cr01 -62.92(10)
C37 C36 C40 C39 -0.65(17)
Cr01 C36 C40 C39 -64.60(10)
C37 C36 C40 Cr01 63.95(11)
C38 C39 C40 C36 0.59(17)
Cr01 C39 C40 C36 64.82(10)
C38 C39 C40 Cr01 -64.23(11)
C13 C14 N001 C15 166.41(12)
C13 C14 N001 Cr01 -13.55(16)
C16 C15 N001 C14 -91.49(16)
C23 C15 N001 C14 86.71(16)
C16 C15 N001 Cr01 88.46(15)
C23 C15 N001 Cr01 -93.34(15)
C14 C13 N002 C12 -162.46(12)
C14 C13 N002 Cr01 13.56(15)
C4 C12 N002 C13 -106.75(14)
C8 C12 N002 C13 72.55(16)
C4 C12 N002 Cr01 78.22(15)
C8 C12 N002 Cr01 -102.48(14)
C29 C27 O001 Cr01 28.5(2)
C30 C27 O001 Cr01 150.89(11)
C28 C27 O001 Cr01 -93.00(17)
C27 O001 Cr01 N001 -115.25(15)
C27 O001 Cr01 N002 163.55(14)
C27 O001 Cr01 C40 46.3(2)
C27 O001 Cr01 C39 67.16(16)
C27 O001 Cr01 C36 -12.07(18)
C27 O001 Cr01 C38 40.41(15)
C27 O001 Cr01 C37 4.54(15)
C14 N001 Cr01 O001 -76.72(10)
C15 N001 Cr01 O001 103.32(12)
C14 N001 Cr01 N002 15.98(9)
C15 N001 Cr01 N002 -163.97(13)
C14 N001 Cr01 C40 110.76(10)
C15 N001 Cr01 C40 -69.19(13)
C14 N001 Cr01 C39 99.98(12)
C15 N001 Cr01 C39 -79.98(15)
C14 N001 Cr01 C36 146.28(10)
C15 N001 Cr01 C36 -33.67(13)
C14 N001 Cr01 C38 167.14(12)
C15 N001 Cr01 C38 -12.8(2)
C14 N001 Cr01 C37 175.58(9)
C15 N001 Cr01 C37 -4.37(14)
C13 N002 Cr01 O001 79.54(9)
C12 N002 Cr01 O001 -105.21(12)
C13 N002 Cr01 N001 -16.00(9)
C12 N002 Cr01 N001 159.24(12)
C13 N002 Cr01 C40 -121.26(10)
C12 N002 Cr01 C40 53.98(12)
C13 N002 Cr01 C39 -158.04(10)
C12 N002 Cr01 C39 17.20(13)
C13 N002 Cr01 C36 -104.48(10)
C12 N002 Cr01 C36 70.77(14)
C13 N002 Cr01 C38 179.11(9)
C12 N002 Cr01 C38 -5.64(14)
C13 N002 Cr01 C37 -152.02(12)
C12 N002 Cr01 C37 23.22(19)
C36 C40 Cr01 O001 -85.01(16)
C39 C40 Cr01 O001 30.20(18)
C36 C40 Cr01 N001 75.92(10)
C39 C40 Cr01 N001 -168.88(9)
C36 C40 Cr01 N002 158.42(9)
C39 C40 Cr01 N002 -86.37(10)
C36 C40 Cr01 C39 -115.21(14)
C39 C40 Cr01 C36 115.21(14)
C36 C40 Cr01 C38 -78.24(10)
C39 C40 Cr01 C38 36.97(10)
C36 C40 Cr01 C37 -36.75(9)
C39 C40 Cr01 C37 78.46(10)
C38 C39 Cr01 O001 -49.62(11)
C40 C39 Cr01 O001 -166.40(8)
C38 C39 Cr01 N001 134.25(11)
C40 C39 Cr01 N001 17.47(14)
C38 C39 Cr01 N002 -146.08(10)
C40 C39 Cr01 N002 97.14(9)
C38 C39 Cr01 C40 116.78(14)
C38 C39 Cr01 C36 78.49(10)
C40 C39 Cr01 C36 -38.29(9)
C40 C39 Cr01 C38 -116.78(14)
C38 C39 Cr01 C37 37.01(10)
C40 C39 Cr01 C37 -79.77(10)
C37 C36 Cr01 O001 28.41(13)
C40 C36 Cr01 O001 145.56(9)
C37 C36 Cr01 N001 132.09(9)
C40 C36 Cr01 N001 -110.75(10)
C37 C36 Cr01 N002 -145.84(9)
C40 C36 Cr01 N002 -28.69(12)
C37 C36 Cr01 C40 -117.15(14)
C37 C36 Cr01 C39 -78.71(10)
C40 C36 Cr01 C39 38.44(10)
C37 C36 Cr01 C38 -37.10(10)
C40 C36 Cr01 C38 80.06(11)
C40 C36 Cr01 C37 117.15(14)
C39 C38 Cr01 O001 139.49(10)
C37 C38 Cr01 O001 -103.29(10)
C39 C38 Cr01 N001 -104.39(14)
C37 C38 Cr01 N001 12.83(18)
C39 C38 Cr01 N002 41.27(12)
C37 C38 Cr01 N002 158.49(9)
C39 C38 Cr01 C40 -37.82(10)
C37 C38 Cr01 C40 79.40(10)
C37 C38 Cr01 C39 117.22(14)
C39 C38 Cr01 C36 -80.22(11)
C37 C38 Cr01 C36 37.00(9)
C39 C38 Cr01 C37 -117.22(14)
C36 C37 Cr01 O001 -160.10(9)
C38 C37 Cr01 O001 82.78(10)
C36 C37 Cr01 N001 -56.33(11)
C38 C37 Cr01 N001 -173.45(9)
C36 C37 Cr01 N002 73.17(15)
C38 C37 Cr01 N002 -43.95(17)
C36 C37 Cr01 C40 37.55(10)
C38 C37 Cr01 C40 -79.57(11)
C36 C37 Cr01 C39 80.11(11)
C38 C37 Cr01 C39 -37.02(10)
C38 C37 Cr01 C36 -117.12(14)
C36 C37 Cr01 C38 117.12(14)
